data_4126341
loop_
_publ_author_name
'Moussawi, Mhamad Aly'
'Leclerc-Laronze, Nathalie'
'Floquet, S\'ebastien'
'Abramov, Pavel A.'
'Sokolov, Maxim Nailyevich'
'Cordier, Stephane'
'Ponchel, Anne'
'Monflier, Eric'
'Bricout, Herve'
'Landy, David'
'Haouas, Mohamed'
'Marrot, Jerome'
'Cadot, Emmanuel'

_publ_section_title
;
 Polyoxometalate, Cationic Cluster and &#xF067;\g-Cyclodextrin. From
 Primary Interactions to Supramolecular Hybrid Materials.
;
_journal_name_full 'Journal of the American Chemical Society'
_journal_paper_doi 10.1021/jacs.7b07317
_journal_year 2017
_chemical_formula_sum 'C96 H200 Br14 O100 Ta6'
_chemical_formula_weight 5158.99
_space_group_crystal_system tetragonal
_space_group_IT_number 97
_space_group_name_Hall 'I 4 2'
_space_group_name_H-M_alt 'I 4 2 2'
_symmetry_space_group_name_Hall 'I 4 2'
_symmetry_space_group_name_H-M 'I 4 2 2'
_atom_sites_solution_hydrogens geom
_audit_creation_method SHELXL-2014/7
_cell_angle_alpha 90
_cell_angle_beta 90
_cell_angle_gamma 90
_cell_formula_units_Z 4
_cell_length_a 23.8984(11)
_cell_length_b 23.8984(11)
_cell_length_c 34.8186(19)
_cell_measurement_reflns_used 9841
_cell_measurement_temperature 200(2)
_cell_measurement_theta_max 25.04
_cell_measurement_theta_min 2.34
_cell_volume 19886.1(17)
_computing_cell_refinement 'Bruker SAINT'
_computing_data_collection 'Bruker APEX2'
_computing_data_reduction 'Bruker SAINT'
_computing_molecular_graphics 'Bruker SHELXTL'
_computing_publication_material 'Bruker SHELXTL'
_computing_structure_refinement 'SHELXL-2014/7 (Sheldrick, 2014)'
_computing_structure_solution 'SHELXS-97 (Sheldrick 2008)'
_diffrn_ambient_temperature 200(2)
_diffrn_measured_fraction_theta_full 0.997
_diffrn_measured_fraction_theta_max 0.997
_diffrn_measurement_device_type 'Bruker D8 Venture'
_diffrn_measurement_method '\f and \w scans'
_diffrn_radiation_type MoK\a
_diffrn_radiation_wavelength 0.71073
_diffrn_reflns_av_R_equivalents 0.1648
_diffrn_reflns_av_unetI/netI 0.0637
_diffrn_reflns_Laue_measured_fraction_full 0.997
_diffrn_reflns_Laue_measured_fraction_max 0.997
_diffrn_reflns_limit_h_max 28
_diffrn_reflns_limit_h_min -28
_diffrn_reflns_limit_k_max 28
_diffrn_reflns_limit_k_min -28
_diffrn_reflns_limit_l_max 41
_diffrn_reflns_limit_l_min -41
_diffrn_reflns_number 129482
_diffrn_reflns_point_group_measured_fraction_full 0.998
_diffrn_reflns_point_group_measured_fraction_max 0.998
_diffrn_reflns_theta_full 25.105
_diffrn_reflns_theta_max 25.105
_diffrn_reflns_theta_min 2.067
_diffrn_source microsource
_exptl_absorpt_coefficient_mu 6.189
_exptl_absorpt_correction_type multi-scan
_exptl_absorpt_process_details SADABS-2014/5
_exptl_crystal_colour blue
_exptl_crystal_density_diffrn 1.723
_exptl_crystal_description parallelepiped
_exptl_crystal_F_000 10016
_exptl_crystal_size_max 0.200
_exptl_crystal_size_mid 0.120
_exptl_crystal_size_min 0.060
_exptl_transmission_factor_max 0.7452
_exptl_transmission_factor_min 0.4679
_refine_diff_density_max 2.674
_refine_diff_density_min -2.828
_refine_diff_density_rms 0.320
_refine_ls_abs_structure_details
; 
 Refined as an inversion twin. 
;
_refine_ls_abs_structure_Flack 0.096(17)
_refine_ls_extinction_method none
_refine_ls_goodness_of_fit_ref 1.143
_refine_ls_hydrogen_treatment constr
_refine_ls_matrix_type full
_refine_ls_number_parameters 521
_refine_ls_number_reflns 8872
_refine_ls_number_restraints 10
_refine_ls_restrained_S_all 1.142
_refine_ls_R_factor_all 0.0997
_refine_ls_R_factor_gt 0.0717
_refine_ls_shift/su_max 0.002
_refine_ls_shift/su_mean 0.000
_refine_ls_structure_factor_coef Fsqd
_refine_ls_weighting_details 'w=1/[\s^2^(Fo^2^)+(0.0858P)^2^+828.7637P] where P=(Fo^2^+2Fc^2^)/3'
_refine_ls_weighting_scheme calc
_refine_ls_wR_factor_gt 0.1883
_refine_ls_wR_factor_ref 0.2121
_reflns_Friedel_coverage 0.807
_reflns_Friedel_fraction_full 0.998
_reflns_Friedel_fraction_max 0.998
_reflns_number_gt 7074
_reflns_number_total 8872
_reflns_threshold_expression 'I > 2\s(I)'
_cod_data_source_file cdr02b.cif
_cod_data_source_block cdr02b
_cod_original_cell_volume 19886(2)
_cod_database_code 4126341
_shelx_shelxl_version_number 2014/7
_shelx_space_group_comment
; 
The symmetry employed for this shelxl refinement is uniquely defined 
by the following loop, which should always be used as a source of 
symmetry information in preference to the above space-group names. 
They are only intended as comments. 
;
_shelx_estimated_absorpt_t_min 0.371
_shelx_estimated_absorpt_t_max 0.708
_exptl_absorpt_special_details 'Blessing, Acta Cryst. (1995) A51, 33-38'

loop_
_space_group_symop_operation_xyz
'x, y, z'
'-x, -y, z'
'-y, x, z'
'y, -x, z'
'-x, y, -z'
'x, -y, -z'
'y, x, -z'
'-y, -x, -z'
'x+1/2, y+1/2, z+1/2'
'-x+1/2, -y+1/2, z+1/2'
'-y+1/2, x+1/2, z+1/2'
'y+1/2, -x+1/2, z+1/2'
'-x+1/2, y+1/2, -z+1/2'
'x+1/2, -y+1/2, -z+1/2'
'y+1/2, x+1/2, -z+1/2'
'-y+1/2, -x+1/2, -z+1/2'

loop_
_atom_site_label
_atom_site_type_symbol
_atom_site_fract_x
_atom_site_fract_y
_atom_site_fract_z
_atom_site_U_iso_or_equiv
_atom_site_adp_type
_atom_site_occupancy
_atom_site_site_symmetry_order
_atom_site_calc_flag
_atom_site_refinement_flags_posn
_atom_site_refinement_flags_adp
_atom_site_refinement_flags_occupancy
_atom_site_disorder_assembly
_atom_site_disorder_group
Ta1 Ta 0.42949(2) 0.54890(2) 0.72337(2) 0.02334(10) Uani 0.7415(5) 1 d . . P A 1
Ta2 Ta 0.5000 0.5000 0.66361(2) 0.02252(16) Uani 0.7415(5) 4 d S T P A 1
Ta3 Ta 0.5000 0.5000 0.78178(3) 0.02522(16) Uani 0.7415(5) 4 d S T P A 1
Br1 Br 0.35077(4) 0.47299(5) 0.72330(4) 0.0290(3) Uani 0.7415(5) 1 d . . P A 1
Br2 Br 0.41209(5) 0.56091(5) 0.64993(3) 0.0281(3) Uani 0.7415(5) 1 d . . P A 1
Br3 Br 0.41243(5) 0.56089(6) 0.79689(3) 0.0327(3) Uani 0.7415(5) 1 d . . P A 1
O1W O 0.3491(4) 0.6036(4) 0.7232(3) 0.048(3) Uani 0.7415(5) 1 d . . P A 1
Ta4 Ta 0.41533(5) 0.48530(5) 0.72233(5) 0.0243(3) Uani 0.2585(5) 1 d . . P A 2
Ta5 Ta 0.5000 0.5000 0.66419(7) 0.02252(16) Uani 0.2585(5) 4 d S T P A 2
Ta6 Ta 0.5000 0.5000 0.78333(7) 0.02522(16) Uani 0.2585(5) 4 d S T P A 2
Br4 Br 0.37590(13) 0.58862(13) 0.72249(11) 0.0283(8) Uani 0.2585(5) 1 d . . P A 2
Br5 Br 0.48273(15) 0.60526(14) 0.64905(9) 0.0287(9) Uani 0.2585(5) 1 d . . P A 2
Br6 Br 0.39454(16) 0.48138(16) 0.79560(10) 0.0351(10) Uani 0.2585(5) 1 d . . P A 2
O4W O 0.3162(10) 0.4650(12) 0.7220(8) 0.048(3) Uani 0.2585(5) 1 d . . P A 2
C1 C 0.2636(4) 0.5569(4) 0.5846(3) 0.039(3) Uani 1 1 d . . . . .
H1 H 0.3046 0.5580 0.5900 0.047 Uiso 1 1 calc R U . . .
O2 O 0.2435(3) 0.6130(3) 0.5817(2) 0.041(2) Uani 1 1 d . . . . .
C3 C 0.2505(3) 0.6481(5) 0.6165(3) 0.042(3) Uani 1 1 d D . . . .
H3 H 0.2334 0.6858 0.6125 0.050 Uiso 1 1 calc R U . . .
C4 C 0.2230(4) 0.6183(4) 0.6509(3) 0.037(3) Uani 1 1 d . . . . .
H4 H 0.1819 0.6153 0.6462 0.045 Uiso 1 1 calc R U . . .
C5 C 0.2463(4) 0.5613(5) 0.6559(3) 0.046(3) Uani 1 1 d . . . . .
H5 H 0.2874 0.5633 0.6609 0.055 Uiso 1 1 calc R U . . .
C6 C 0.2343(4) 0.5268(5) 0.6179(3) 0.043(3) Uani 1 1 d . . . . .
H6 H 0.1931 0.5250 0.6131 0.051 Uiso 1 1 calc R U . . .
O7 O 0.2563(2) 0.4713(3) 0.6225(2) 0.0365(19) Uani 1 1 d D . . . .
C8 C 0.2199(4) 0.4268(4) 0.6169(3) 0.044(3) Uani 1 1 d D . . . .
H8 H 0.1808 0.4412 0.6146 0.053 Uiso 1 1 calc R U . . .
C9 C 0.2244(4) 0.3869(5) 0.6532(3) 0.047(3) Uani 1 1 d . . . . .
H9 H 0.1976 0.3549 0.6506 0.057 Uiso 1 1 calc R U . . .
C10 C 0.2816(5) 0.3660(5) 0.6564(3) 0.046(3) Uani 1 1 d . . . . .
H10 H 0.3081 0.3983 0.6571 0.055 Uiso 1 1 calc R U . . .
C11 C 0.2927(3) 0.3314(4) 0.6211(3) 0.033(3) Uani 1 1 d D . . . .
H11 H 0.2649 0.3002 0.6195 0.040 Uiso 1 1 calc R U . . .
C12 C 0.2879(5) 0.3682(5) 0.5863(3) 0.052(4) Uani 1 1 d . . . . .
H12 H 0.3185 0.3966 0.5853 0.062 Uiso 1 1 calc R U . . .
O13 O 0.2327(3) 0.3947(3) 0.5851(2) 0.049(2) Uani 1 1 d . . . . .
O14 O 0.3471(3) 0.3094(2) 0.62408(19) 0.0369(19) Uani 1 1 d D . . . .
C15 C 0.2544(6) 0.5298(5) 0.5461(3) 0.061(4) Uani 1 1 d . . . . .
H15A H 0.2778 0.5491 0.5267 0.074 Uiso 1 1 calc R U . . .
H15B H 0.2671 0.4904 0.5474 0.074 Uiso 1 1 calc R U . . .
O16 O 0.2003(5) 0.5308(5) 0.5344(3) 0.090(4) Uani 1 1 d . . . . .
H16 H 0.1989 0.5393 0.5110 0.134 Uiso 1 1 calc R U . . .
O17 O 0.2322(3) 0.6505(3) 0.6844(2) 0.048(2) Uani 1 1 d . . . . .
H17 H 0.2443 0.6822 0.6782 0.072 Uiso 1 1 calc DR U . . .
O18 O 0.2185(4) 0.5322(4) 0.6868(2) 0.066(3) Uani 1 1 d . . . . .
H18 H 0.2403 0.5082 0.6962 0.098 Uiso 1 1 calc R U . . .
O19 O 0.2095(4) 0.4208(4) 0.6859(3) 0.069(3) Uani 1 1 d . . . . .
H19 H 0.2329 0.4468 0.6884 0.104 Uiso 1 1 calc R U . . .
O20 O 0.2892(4) 0.3324(3) 0.6904(2) 0.051(2) Uani 1 1 d . . . . .
H20 H 0.3123 0.3481 0.7050 0.077 Uiso 1 1 calc R U . . .
C21 C 0.2864(7) 0.3321(6) 0.5491(4) 0.069(5) Uani 1 1 d . . . . .
H21A H 0.2823 0.3569 0.5265 0.083 Uiso 1 1 calc R U . . .
H21B H 0.3222 0.3116 0.5464 0.083 Uiso 1 1 calc R U . . .
O22 O 0.2416(5) 0.2932(5) 0.5496(3) 0.084(4) Uani 1 1 d . . . . .
H22 H 0.2187 0.3013 0.5322 0.126 Uiso 1 1 calc R U . . .
C23 C 0.2564(9) 0.5456(7) 0.8623(3) 0.094(5) Uani 1 1 d . . . . .
H23 H 0.2937 0.5267 0.8610 0.113 Uiso 1 1 calc R U . . .
O24 O 0.2154(4) 0.5038(4) 0.8640(2) 0.069(3) Uani 1 1 d . . . . .
C25 C 0.2130(5) 0.4696(5) 0.8309(3) 0.055(4) Uani 1 1 d . . . . .
H25 H 0.1813 0.4426 0.8333 0.065 Uiso 1 1 calc R U . . .
C26 C 0.2039(5) 0.5072(5) 0.7952(3) 0.063(4) Uani 1 1 d D . . . .
H26 H 0.1677 0.5276 0.7985 0.075 Uiso 1 1 calc R U . . .
C27 C 0.2498(4) 0.5496(5) 0.7924(3) 0.040(3) Uani 1 1 d . . . . .
H27 H 0.2859 0.5285 0.7913 0.048 Uiso 1 1 calc R U . . .
C28 C 0.2513(4) 0.5843(4) 0.8272(3) 0.048(3) Uani 1 1 d D . . . .
H28 H 0.2144 0.6037 0.8291 0.057 Uiso 1 1 calc R U . . .
O29 O 0.2933(3) 0.6267(3) 0.8245(2) 0.049(2) Uani 1 1 d D . . . .
C30 C 0.3179(3) 0.2774(4) 0.8312(3) 0.049(3) Uani 1 1 d . . . . .
H30 H 0.3173 0.2358 0.8343 0.059 Uiso 1 1 calc R U . . .
C31 C 0.2878(5) 0.2905(5) 0.7962(3) 0.053(3) Uani 1 1 d . . . . .
H31 H 0.2485 0.2769 0.7995 0.063 Uiso 1 1 calc R U . . .
C32 C 0.2854(4) 0.3548(5) 0.7922(3) 0.041(3) Uani 1 1 d . . . . .
H32 H 0.3242 0.3692 0.7877 0.049 Uiso 1 1 calc R U . . .
C33 C 0.2628(5) 0.3807(3) 0.8297(3) 0.042(3) Uani 1 1 d D . . . .
H33 H 0.2230 0.3684 0.8327 0.051 Uiso 1 1 calc R U . . .
C34 C 0.2947(5) 0.3599(5) 0.8632(3) 0.053(4) Uani 1 1 d . . . . .
H34 H 0.3337 0.3749 0.8618 0.063 Uiso 1 1 calc R U . . .
O35 O 0.2970(4) 0.3000(4) 0.8639(2) 0.057(3) Uani 1 1 d . . . . .
O36 O 0.2632(3) 0.4401(3) 0.8256(2) 0.047(2) Uani 1 1 d D . . . .
C37 C 0.2538(5) 0.5778(6) 0.9003(4) 0.094(5) Uani 1 1 d D . . . .
H37A H 0.2565 0.5514 0.9221 0.113 Uiso 1 1 calc R U . . .
H37B H 0.2856 0.6043 0.9019 0.113 Uiso 1 1 calc R U . . .
O38 O 0.2018(4) 0.6079(5) 0.9022(3) 0.114(5) Uani 1 1 d D . . . .
H38 H 0.1764 0.5889 0.8918 0.171 Uiso 1 1 calc R U . . .
O39 O 0.1997(4) 0.4728(3) 0.7612(2) 0.064(3) Uani 1 1 d D . . . .
H39 H 0.2278 0.4518 0.7598 0.095 Uiso 1 1 calc R U . . .
O40 O 0.2456(5) 0.5817(4) 0.7577(2) 0.071(3) Uani 1 1 d . . . . .
H40 H 0.2753 0.5998 0.7544 0.106 Uiso 1 1 calc R U . . .
O41 O 0.3076(3) 0.2678(3) 0.7639(2) 0.050(2) Uani 1 1 d . . . . .
H41 H 0.3411 0.2582 0.7673 0.075 Uiso 1 1 calc R U . . .
O42 O 0.2506(4) 0.3702(4) 0.7593(2) 0.079(3) Uani 1 1 d . . . . .
H42 H 0.2382 0.3410 0.7488 0.118 Uiso 1 1 calc R U . . .
C43 C 0.2678(4) 0.3795(5) 0.9008(3) 0.060(4) Uani 1 1 d D . . . .
H43A H 0.2905 0.3663 0.9228 0.072 Uiso 1 1 calc R U . . .
H43B H 0.2670 0.4209 0.9015 0.072 Uiso 1 1 calc R U . . .
O44 O 0.2115(4) 0.3581(4) 0.9043(3) 0.091(4) Uani 1 1 d D . . . .
H44 H 0.2113 0.3307 0.9194 0.136 Uiso 1 1 calc R U . . .
O2W O 0.5000 0.5000 0.5993(3) 0.034(3) Uani 1 4 d S T P . .
O3W O 0.5000 0.5000 0.8459(3) 0.034(3) Uani 1 4 d S T P . .
Br7 Br 0.3906(2) 0.5713(3) 0.49637(19) 0.099(2) Uani 0.25 1 d . . P . .
Br8 Br 0.1727(7) 0.3723(6) 0.5065(4) 0.197(7) Uani 0.25 1 d . . P . .

loop_
_atom_site_aniso_label
_atom_site_aniso_U_11
_atom_site_aniso_U_22
_atom_site_aniso_U_33
_atom_site_aniso_U_23
_atom_site_aniso_U_13
_atom_site_aniso_U_12
Ta1 0.02485(19) 0.02399(18) 0.02117(18) -0.0005(2) 0.0028(2) 0.00101(18)
Ta2 0.0257(2) 0.0257(2) 0.0162(3) 0.000 0.000 0.000
Ta3 0.02647(19) 0.02647(19) 0.0227(3) 0.000 0.000 0.000
Br1 0.0237(5) 0.0332(5) 0.0301(5) 0.0013(6) 0.0037(6) -0.0009(5)
Br2 0.0290(6) 0.0321(6) 0.0232(5) 0.0022(5) -0.0010(5) 0.0060(5)
Br3 0.0328(6) 0.0401(7) 0.0253(5) -0.0029(5) 0.0084(5) 0.0047(5)
O1W 0.037(4) 0.077(6) 0.031(4) -0.006(5) 0.010(5) 0.013(4)
Ta4 0.0244(6) 0.0246(6) 0.0238(6) -0.0003(7) 0.0025(6) 0.0001(5)
Ta5 0.0257(2) 0.0257(2) 0.0162(3) 0.000 0.000 0.000
Ta6 0.02647(19) 0.02647(19) 0.0227(3) 0.000 0.000 0.000
Br4 0.0326(15) 0.0307(15) 0.0217(14) 0.0000(16) 0.0075(17) -0.0069(13)
Br5 0.0399(19) 0.0219(16) 0.0242(15) 0.0067(13) -0.0026(14) -0.0005(14)
Br6 0.0365(19) 0.047(2) 0.0218(15) 0.0020(16) 0.0050(15) -0.0012(16)
O4W 0.037(4) 0.077(6) 0.031(4) -0.006(5) 0.010(5) 0.013(4)
C1 0.028(4) 0.048(6) 0.040(5) -0.003(5) -0.001(4) -0.022(4)
O2 0.046(4) 0.041(4) 0.035(4) -0.002(3) -0.009(3) 0.002(3)
C3 0.029(5) 0.055(6) 0.042(5) -0.017(5) 0.000(4) 0.000(5)
C4 0.020(4) 0.050(6) 0.043(5) -0.017(5) 0.014(4) 0.003(4)
C5 0.026(5) 0.061(7) 0.049(6) 0.003(5) 0.014(4) 0.019(5)
C6 0.025(5) 0.064(7) 0.039(5) -0.001(5) -0.005(4) 0.020(5)
O7 0.023(3) 0.040(4) 0.047(4) 0.007(3) 0.000(3) -0.009(3)
C8 0.036(5) 0.049(6) 0.047(6) -0.010(5) -0.007(5) 0.008(5)
C9 0.036(5) 0.057(7) 0.049(6) -0.007(5) 0.024(4) 0.007(5)
C10 0.045(6) 0.041(6) 0.051(6) 0.004(5) 0.007(5) -0.001(5)
C11 0.041(5) 0.039(5) 0.020(4) 0.007(4) 0.005(4) 0.005(5)
C12 0.077(8) 0.042(6) 0.037(6) 0.015(5) 0.013(6) 0.017(6)
O13 0.049(4) 0.053(4) 0.047(4) -0.014(4) -0.008(4) 0.011(4)
O14 0.044(4) 0.035(3) 0.032(3) -0.011(3) -0.005(3) -0.002(3)
C15 0.098(10) 0.051(7) 0.035(6) -0.007(5) -0.012(7) -0.002(7)
O16 0.093(7) 0.107(8) 0.068(6) -0.020(5) -0.040(5) -0.017(6)
O17 0.055(4) 0.051(4) 0.038(4) -0.011(3) 0.009(3) 0.002(4)
O18 0.092(6) 0.053(5) 0.051(5) 0.010(4) 0.028(4) 0.003(5)
O19 0.076(5) 0.056(5) 0.076(5) -0.022(4) 0.044(4) -0.027(4)
O20 0.076(5) 0.039(4) 0.038(4) 0.014(3) 0.011(4) 0.005(4)
C21 0.109(11) 0.055(7) 0.044(7) -0.004(6) 0.011(7) 0.025(8)
O22 0.102(8) 0.100(8) 0.049(5) -0.011(5) -0.015(5) -0.018(7)
C23 0.174(12) 0.084(7) 0.023(4) 0.012(5) 0.009(6) 0.018(8)
O24 0.101(6) 0.069(5) 0.037(3) -0.001(4) 0.044(4) -0.020(5)
C25 0.055(7) 0.062(7) 0.047(6) 0.022(5) 0.011(6) -0.012(6)
C26 0.041(6) 0.088(9) 0.059(6) -0.003(7) 0.019(5) 0.014(7)
C27 0.030(5) 0.045(5) 0.045(5) 0.018(5) 0.010(4) 0.003(5)
C28 0.067(7) 0.054(6) 0.022(5) -0.004(5) 0.005(5) 0.018(6)
O29 0.047(4) 0.050(4) 0.051(4) 0.001(4) 0.018(4) 0.005(4)
C30 0.066(7) 0.041(5) 0.041(6) 0.010(5) 0.021(5) 0.021(5)
C31 0.046(6) 0.059(7) 0.054(6) -0.006(6) 0.001(5) -0.024(5)
C32 0.032(5) 0.062(7) 0.029(5) 0.006(5) 0.000(4) 0.013(5)
C33 0.046(6) 0.059(6) 0.022(4) 0.007(5) 0.010(4) -0.010(5)
C34 0.058(7) 0.064(7) 0.036(6) 0.006(5) 0.003(5) -0.023(6)
O35 0.074(5) 0.057(5) 0.040(4) 0.007(4) 0.003(4) -0.002(4)
O36 0.040(4) 0.046(4) 0.055(4) 0.016(3) 0.021(3) 0.008(3)
C37 0.174(12) 0.084(7) 0.023(4) 0.012(5) 0.009(6) 0.018(8)
O38 0.152(9) 0.131(9) 0.060(6) -0.018(6) 0.051(6) 0.037(8)
O39 0.071(6) 0.074(6) 0.046(4) -0.003(4) -0.006(4) 0.005(5)
O40 0.127(8) 0.054(5) 0.032(4) 0.014(4) 0.003(5) -0.017(5)
O41 0.044(4) 0.060(5) 0.045(4) -0.009(4) 0.008(3) -0.006(4)
O42 0.114(7) 0.079(6) 0.043(4) -0.006(4) -0.041(4) 0.037(5)
C43 0.105(10) 0.045(6) 0.029(5) 0.013(5) -0.013(6) -0.009(7)
O44 0.136(8) 0.066(6) 0.071(6) 0.013(5) 0.052(5) -0.010(6)
O2W 0.045(4) 0.045(4) 0.012(5) 0.000 0.000 0.000
O3W 0.045(4) 0.045(4) 0.013(5) 0.000 0.000 0.000
Br7 0.067(3) 0.177(5) 0.052(3) 0.001(4) 0.008(3) 0.064(3)
Br8 0.281(15) 0.199(11) 0.112(8) 0.019(8) -0.030(10) -0.062(11)

loop_
_atom_type_symbol
_atom_type_description
_atom_type_scat_dispersion_real
_atom_type_scat_dispersion_imag
_atom_type_scat_source
C C 0.0033 0.0016 'International Tables Vol C Tables 4.2.6.8 and 6.1.1.4'
H H 0.0000 0.0000 'International Tables Vol C Tables 4.2.6.8 and 6.1.1.4'
O O 0.0106 0.0060 'International Tables Vol C Tables 4.2.6.8 and 6.1.1.4'
Br Br -0.2901 2.4595 'International Tables Vol C Tables 4.2.6.8 and 6.1.1.4'
Ta Ta -0.7052 6.5227 'International Tables Vol C Tables 4.2.6.8 and 6.1.1.4'

loop_
_geom_angle_atom_site_label_1
_geom_angle_atom_site_label_2
_geom_angle_atom_site_label_3
_geom_angle
_geom_angle_site_symmetry_1
_geom_angle_site_symmetry_3
O1W Ta1 Br2 78.7(3) . .
O1W Ta1 Br3 79.1(3) . .
Br2 Ta1 Br3 157.81(4) . .
O1W Ta1 Br1 79.2(2) . 4_565
Br2 Ta1 Br1 87.79(4) . 4_565
Br3 Ta1 Br1 87.84(4) . 4_565
O1W Ta1 Br1 78.2(2) . .
Br2 Ta1 Br1 87.75(4) . .
Br3 Ta1 Br1 87.97(4) . .
Br1 Ta1 Br1 157.40(3) 4_565 .
O1W Ta1 Ta3 135.3(3) . .
Br2 Ta1 Ta3 145.94(3) . .
Br3 Ta1 Ta3 56.25(3) . .
Br1 Ta1 Ta3 98.03(3) 4_565 .
Br1 Ta1 Ta3 98.03(3) . .
O1W Ta1 Ta1 135.5(2) . 4_565
Br2 Ta1 Ta1 97.90(3) . 4_565
Br3 Ta1 Ta1 97.72(3) . 4_565
Br1 Ta1 Ta1 56.30(3) 4_565 4_565
Br1 Ta1 Ta1 146.30(3) . 4_565
Ta3 Ta1 Ta1 59.865(9) . 4_565
O1W Ta1 Ta1 134.5(2) . 3_655
Br2 Ta1 Ta1 97.86(3) . 3_655
Br3 Ta1 Ta1 97.81(3) . 3_655
Br1 Ta1 Ta1 146.30(3) 4_565 3_655
Br1 Ta1 Ta1 56.30(3) . 3_655
Ta3 Ta1 Ta1 59.864(9) . 3_655
Ta1 Ta1 Ta1 90.0 4_565 3_655
O1W Ta1 Ta2 134.5(3) . .
Br2 Ta1 Ta2 55.77(3) . .
Br3 Ta1 Ta2 146.43(4) . .
Br1 Ta1 Ta2 97.87(3) 4_565 .
Br1 Ta1 Ta2 97.87(3) . .
Ta3 Ta1 Ta2 90.18(2) . .
Ta1 Ta1 Ta2 60.240(9) 4_565 .
Ta1 Ta1 Ta2 60.239(9) 3_655 .
O2W Ta2 Br2 79.45(3) . 3_655
O2W Ta2 Br2 79.45(3) . 4_565
Br2 Ta2 Br2 158.89(6) 3_655 4_565
O2W Ta2 Br2 79.45(3) . 2_665
Br2 Ta2 Br2 88.078(11) 3_655 2_665
Br2 Ta2 Br2 88.078(11) 4_565 2_665
O2W Ta2 Br2 79.44(3) . .
Br2 Ta2 Br2 88.076(11) 3_655 .
Br2 Ta2 Br2 88.079(11) 4_565 .
Br2 Ta2 Br2 158.89(6) 2_665 .
O2W Ta2 Ta1 135.414(15) . 4_565
Br2 Ta2 Ta1 145.14(4) 3_655 4_565
Br2 Ta2 Ta1 55.97(3) 4_565 4_565
Br2 Ta2 Ta1 97.48(3) 2_665 4_565
Br2 Ta2 Ta1 97.51(3) . 4_565
O2W Ta2 Ta1 135.414(15) . 2_665
Br2 Ta2 Ta1 97.48(3) 3_655 2_665
Br2 Ta2 Ta1 97.51(3) 4_565 2_665
Br2 Ta2 Ta1 55.97(3) 2_665 2_665
Br2 Ta2 Ta1 145.14(4) . 2_665
Ta1 Ta2 Ta1 59.521(17) 4_565 2_665
O2W Ta2 Ta1 135.414(15) . 3_655
Br2 Ta2 Ta1 55.97(3) 3_655 3_655
Br2 Ta2 Ta1 145.14(4) 4_565 3_655
Br2 Ta2 Ta1 97.51(3) 2_665 3_655
Br2 Ta2 Ta1 97.48(3) . 3_655
Ta1 Ta2 Ta1 89.17(3) 4_565 3_655
Ta1 Ta2 Ta1 59.521(18) 2_665 3_655
O2W Ta2 Ta1 135.414(15) . .
Br2 Ta2 Ta1 97.51(3) 3_655 .
Br2 Ta2 Ta1 97.48(3) 4_565 .
Br2 Ta2 Ta1 145.14(4) 2_665 .
Br2 Ta2 Ta1 55.97(3) . .
Ta1 Ta2 Ta1 59.520(17) 4_565 .
Ta1 Ta2 Ta1 89.17(3) 2_665 .
Ta1 Ta2 Ta1 59.521(18) 3_655 .
O3W Ta3 Br3 78.33(3) . .
O3W Ta3 Br3 78.33(3) . 4_565
Br3 Ta3 Br3 87.656(13) . 4_565
O3W Ta3 Br3 78.33(3) . 3_655
Br3 Ta3 Br3 87.656(14) . 3_655
Br3 Ta3 Br3 156.66(7) 4_565 3_655
O3W Ta3 Br3 78.33(3) . 2_665
Br3 Ta3 Br3 156.67(7) . 2_665
Br3 Ta3 Br3 87.656(13) 4_565 2_665
Br3 Ta3 Br3 87.656(13) 3_655 2_665
O3W Ta3 Ta1 134.764(16) . .
Br3 Ta3 Ta1 56.43(3) . .
Br3 Ta3 Ta1 98.24(3) 4_565 .
Br3 Ta3 Ta1 98.14(3) 3_655 .
Br3 Ta3 Ta1 146.90(4) 2_665 .
O3W Ta3 Ta1 134.764(16) . 3_655
Br3 Ta3 Ta1 98.24(3) . 3_655
Br3 Ta3 Ta1 146.90(4) 4_565 3_655
Br3 Ta3 Ta1 56.43(3) 3_655 3_655
Br3 Ta3 Ta1 98.14(3) 2_665 3_655
Ta1 Ta3 Ta1 60.273(19) . 3_655
O3W Ta3 Ta1 134.764(16) . 2_665
Br3 Ta3 Ta1 146.90(4) . 2_665
Br3 Ta3 Ta1 98.14(3) 4_565 2_665
Br3 Ta3 Ta1 98.24(3) 3_655 2_665
Br3 Ta3 Ta1 56.43(3) 2_665 2_665
Ta1 Ta3 Ta1 90.47(3) . 2_665
Ta1 Ta3 Ta1 60.272(19) 3_655 2_665
O3W Ta3 Ta1 134.764(16) . 4_565
Br3 Ta3 Ta1 98.14(3) . 4_565
Br3 Ta3 Ta1 56.43(3) 4_565 4_565
Br3 Ta3 Ta1 146.90(4) 3_655 4_565
Br3 Ta3 Ta1 98.24(3) 2_665 4_565
Ta1 Ta3 Ta1 60.272(19) . 4_565
Ta1 Ta3 Ta1 90.47(3) 3_655 4_565
Ta1 Ta3 Ta1 60.272(19) 2_665 4_565
Ta1 Br1 Ta1 67.40(3) . 3_655
Ta2 Br2 Ta1 68.26(4) . .
Ta3 Br3 Ta1 67.32(4) . .
O4W Ta4 Br5 78.8(7) . 3_655
O4W Ta4 Br6 79.1(7) . .
Br5 Ta4 Br6 157.80(13) 3_655 .
O4W Ta4 Br4 76.4(7) . 3_655
Br5 Ta4 Br4 88.37(12) 3_655 3_655
Br6 Ta4 Br4 87.42(13) . 3_655
O4W Ta4 Br4 80.7(7) . .
Br5 Ta4 Br4 87.52(12) 3_655 .
Br6 Ta4 Br4 87.91(13) . .
Br4 Ta4 Br4 157.04(9) 3_655 .
O4W Ta4 Ta5 135.1(7) . .
Br5 Ta4 Ta5 56.40(9) 3_655 .
Br6 Ta4 Ta5 145.80(11) . .
Br4 Ta4 Ta5 98.54(9) 3_655 .
Br4 Ta4 Ta5 97.93(9) . .
O4W Ta4 Ta4 133.3(7) . 3_655
Br5 Ta4 Ta4 98.12(8) 3_655 3_655
Br6 Ta4 Ta4 97.78(9) . 3_655
Br4 Ta4 Ta4 56.91(8) 3_655 3_655
Br4 Ta4 Ta4 146.04(8) . 3_655
Ta5 Ta4 Ta4 59.77(3) . 3_655
O4W Ta4 Ta4 136.7(7) . 4_565
Br5 Ta4 Ta4 97.38(8) 3_655 4_565
Br6 Ta4 Ta4 98.02(9) . 4_565
Br4 Ta4 Ta4 146.91(8) 3_655 4_565
Br4 Ta4 Ta4 56.04(8) . 4_565
Ta5 Ta4 Ta4 59.76(3) . 4_565
Ta4 Ta4 Ta4 90.002(1) 3_655 4_565
O4W Ta4 Ta6 134.3(7) . .
Br5 Ta4 Ta6 146.94(10) 3_655 .
Br6 Ta4 Ta6 55.25(10) . .
Br4 Ta4 Ta6 98.16(9) 3_655 .
Br4 Ta4 Ta6 97.57(9) . .
Ta5 Ta4 Ta6 90.55(6) . .
Ta4 Ta4 Ta6 60.56(3) 3_655 .
Ta4 Ta4 Ta6 60.56(3) 4_565 .
O2W Ta5 Br5 78.31(9) . .
O2W Ta5 Br5 78.31(9) . 3_655
Br5 Ta5 Br5 87.65(4) . 3_655
O2W Ta5 Br5 78.31(9) . 2_665
Br5 Ta5 Br5 156.63(18) . 2_665
Br5 Ta5 Br5 87.65(4) 3_655 2_665
O2W Ta5 Br5 78.31(9) . 4_565
Br5 Ta5 Br5 87.65(4) . 4_565
Br5 Ta5 Br5 156.63(18) 3_655 4_565
Br5 Ta5 Br5 87.65(4) 2_665 4_565
O2W Ta5 Ta4 134.59(5) . .
Br5 Ta5 Ta4 98.55(9) . .
Br5 Ta5 Ta4 56.28(8) 3_655 .
Br5 Ta5 Ta4 97.80(9) 2_665 .
Br5 Ta5 Ta4 147.09(12) 4_565 .
O2W Ta5 Ta4 134.59(5) . 2_665
Br5 Ta5 Ta4 97.80(9) . 2_665
Br5 Ta5 Ta4 147.09(12) 3_655 2_665
Br5 Ta5 Ta4 98.55(9) 2_665 2_665
Br5 Ta5 Ta4 56.28(8) 4_565 2_665
Ta4 Ta5 Ta4 90.82(9) . 2_665
O2W Ta5 Ta4 134.59(4) . 4_565
Br5 Ta5 Ta4 56.28(8) . 4_565
Br5 Ta5 Ta4 97.80(9) 3_655 4_565
Br5 Ta5 Ta4 147.09(12) 2_665 4_565
Br5 Ta5 Ta4 98.55(9) 4_565 4_565
Ta4 Ta5 Ta4 60.47(5) . 4_565
Ta4 Ta5 Ta4 60.47(5) 2_665 4_565
O2W Ta5 Ta4 134.59(4) . 3_655
Br5 Ta5 Ta4 147.10(12) . 3_655
Br5 Ta5 Ta4 98.55(9) 3_655 3_655
Br5 Ta5 Ta4 56.28(8) 2_665 3_655
Br5 Ta5 Ta4 97.80(9) 4_565 3_655
Ta4 Ta5 Ta4 60.47(5) . 3_655
Ta4 Ta5 Ta4 60.47(5) 2_665 3_655
Ta4 Ta5 Ta4 90.82(9) 4_565 3_655
O3W Ta6 Br6 80.52(10) . 2_665
O3W Ta6 Br6 80.52(10) . 4_565
Br6 Ta6 Br6 88.44(3) 2_665 4_565
O3W Ta6 Br6 80.52(10) . 3_655
Br6 Ta6 Br6 88.44(3) 2_665 3_655
Br6 Ta6 Br6 161.03(19) 4_565 3_655
O3W Ta6 Br6 80.52(10) . .
Br6 Ta6 Br6 161.03(19) 2_665 .
Br6 Ta6 Br6 88.45(3) 4_565 .
Br6 Ta6 Br6 88.44(3) 3_655 .
O3W Ta6 Ta4 135.96(4) . 3_655
Br6 Ta6 Ta4 96.92(9) 2_665 3_655
Br6 Ta6 Ta4 143.53(12) 4_565 3_655
Br6 Ta6 Ta4 55.44(8) 3_655 3_655
Br6 Ta6 Ta4 96.69(9) . 3_655
O3W Ta6 Ta4 135.96(4) . 2_665
Br6 Ta6 Ta4 55.44(8) 2_665 2_665
Br6 Ta6 Ta4 96.92(9) 4_565 2_665
Br6 Ta6 Ta4 96.69(9) 3_655 2_665
Br6 Ta6 Ta4 143.53(12) . 2_665
Ta4 Ta6 Ta4 58.89(5) 3_655 2_665
O3W Ta6 Ta4 135.96(4) . 4_565
Br6 Ta6 Ta4 96.69(9) 2_665 4_565
Br6 Ta6 Ta4 55.44(8) 4_565 4_565
Br6 Ta6 Ta4 143.53(12) 3_655 4_565
Br6 Ta6 Ta4 96.92(9) . 4_565
Ta4 Ta6 Ta4 88.09(9) 3_655 4_565
Ta4 Ta6 Ta4 58.89(5) 2_665 4_565
O3W Ta6 Ta4 135.96(4) . .
Br6 Ta6 Ta4 143.52(12) 2_665 .
Br6 Ta6 Ta4 96.69(9) 4_565 .
Br6 Ta6 Ta4 96.92(9) 3_655 .
Br6 Ta6 Ta4 55.44(8) . .
Ta4 Ta6 Ta4 58.89(5) 3_655 .
Ta4 Ta6 Ta4 88.08(9) 2_665 .
Ta4 Ta6 Ta4 58.89(5) 4_565 .
Ta4 Br4 Ta4 67.04(9) 4_565 .
Ta4 Br5 Ta5 67.33(10) 4_565 .
Ta6 Br6 Ta4 69.30(11) . .
O2 C1 C15 107.1(9) . .
O2 C1 C6 109.9(8) . .
C15 C1 C6 113.9(9) . .
O2 C1 H1 108.6 . .
C15 C1 H1 108.6 . .
C6 C1 H1 108.6 . .
C1 O2 C3 115.9(7) . .
O14 C3 O2 107.9(7) 4_565 .
O14 C3 C4 108.1(8) 4_565 .
O2 C3 C4 108.9(8) . .
O14 C3 H3 110.6 4_565 .
O2 C3 H3 110.6 . .
C4 C3 H3 110.6 . .
O17 C4 C5 110.2(8) . .
O17 C4 C3 108.9(8) . .
C5 C4 C3 111.0(8) . .
O17 C4 H4 108.9 . .
C5 C4 H4 108.9 . .
C3 C4 H4 108.9 . .
O18 C5 C4 111.0(8) . .
O18 C5 C6 106.8(9) . .
C4 C5 C6 108.2(9) . .
O18 C5 H5 110.2 . .
C4 C5 H5 110.2 . .
C6 C5 H5 110.2 . .
O7 C6 C1 110.6(8) . .
O7 C6 C5 108.8(8) . .
C1 C6 C5 107.7(9) . .
O7 C6 H6 109.9 . .
C1 C6 H6 109.9 . .
C5 C6 H6 109.9 . .
C8 O7 C6 117.6(7) . .
O13 C8 O7 113.5(8) . .
O13 C8 C9 106.9(8) . .
O7 C8 C9 107.9(8) . .
O13 C8 H8 109.5 . .
O7 C8 H8 109.5 . .
C9 C8 H8 109.5 . .
O19 C9 C10 111.2(9) . .
O19 C9 C8 105.9(9) . .
C10 C9 C8 109.2(9) . .
O19 C9 H9 110.1 . .
C10 C9 H9 110.1 . .
C8 C9 H9 110.1 . .
O20 C10 C9 111.8(9) . .
O20 C10 C11 110.0(9) . .
C9 C10 C11 106.9(9) . .
O20 C10 H10 109.4 . .
C9 C10 H10 109.4 . .
C11 C10 H10 109.4 . .
O14 C11 C10 108.0(8) . .
O14 C11 C12 110.4(8) . .
C10 C11 C12 108.9(9) . .
O14 C11 H11 109.8 . .
C10 C11 H11 109.8 . .
C12 C11 H11 109.8 . .
O13 C12 C11 110.2(9) . .
O13 C12 C21 101.3(10) . .
C11 C12 C21 110.4(9) . .
O13 C12 H12 111.5 . .
C11 C12 H12 111.5 . .
C21 C12 H12 111.5 . .
C8 O13 C12 114.7(8) . .
C11 O14 C3 115.3(7) . 3_655
O16 C15 C1 113.4(11) . .
O16 C15 H15A 108.9 . .
C1 C15 H15A 108.9 . .
O16 C15 H15B 108.9 . .
C1 C15 H15B 108.9 . .
H15A C15 H15B 107.7 . .
C15 O16 H16 109.5 . .
C4 O17 H17 109.5 . .
C5 O18 H18 109.5 . .
C9 O19 H19 109.5 . .
C10 O20 H20 109.5 . .
O22 C21 C12 111.7(11) . .
O22 C21 H21A 109.3 . .
C12 C21 H21A 109.3 . .
O22 C21 H21B 109.3 . .
C12 C21 H21B 109.3 . .
H21A C21 H21B 107.9 . .
C21 O22 H22 109.5 . .
O24 C23 C37 107.0(12) . .
O24 C23 C28 114.1(12) . .
C37 C23 C28 112.4(12) . .
O24 C23 H23 107.7 . .
C37 C23 H23 107.7 . .
C28 C23 H23 107.7 . .
C23 O24 C25 113.9(9) . .
O36 C25 O24 111.3(10) . .
O36 C25 C26 107.7(9) . .
O24 C25 C26 109.0(10) . .
O36 C25 H25 109.6 . .
O24 C25 H25 109.6 . .
C26 C25 H25 109.6 . .
O39 C26 C27 112.5(9) . .
O39 C26 C25 109.8(10) . .
C27 C26 C25 109.9(9) . .
O39 C26 H26 108.2 . .
C27 C26 H26 108.2 . .
C25 C26 H26 108.2 . .
O40 C27 C28 113.1(9) . .
O40 C27 C26 111.4(9) . .
C28 C27 C26 110.4(8) . .
O40 C27 H27 107.2 . .
C28 C27 H27 107.2 . .
C26 C27 H27 107.2 . .
O29 C28 C27 111.4(8) . .
O29 C28 C23 115.0(10) . .
C27 C28 C23 108.5(9) . .
O29 C28 H28 107.2 . .
C27 C28 H28 107.2 . .
C23 C28 H28 107.2 . .
C30 O29 C28 118.0(7) 4_565 .
O35 C30 O29 112.4(8) . 3_655
O35 C30 C31 115.9(8) . .
O29 C30 C31 105.7(9) 3_655 .
O35 C30 H30 107.5 . .
O29 C30 H30 107.5 3_655 .
C31 C30 H30 107.5 . .
O41 C31 C30 116.3(10) . .
O41 C31 C32 110.0(9) . .
C30 C31 C32 108.1(9) . .
O41 C31 H31 107.4 . .
C30 C31 H31 107.4 . .
C32 C31 H31 107.4 . .
O42 C32 C33 111.4(8) . .
O42 C32 C31 109.9(9) . .
C33 C32 C31 109.5(8) . .
O42 C32 H32 108.6 . .
C33 C32 H32 108.6 . .
C31 C32 H32 108.6 . .
O36 C33 C34 114.1(9) . .
O36 C33 C32 108.1(8) . .
C34 C33 C32 110.7(9) . .
O36 C33 H33 107.9 . .
C34 C33 H33 107.9 . .
C32 C33 H33 107.9 . .
O35 C34 C33 111.6(9) . .
O35 C34 C43 107.8(9) . .
C33 C34 C43 110.9(10) . .
O35 C34 H34 108.8 . .
C33 C34 H34 108.8 . .
C43 C34 H34 108.8 . .
C30 O35 C34 113.5(8) . .
C25 O36 C33 118.8(8) . .
O38 C37 C23 109.1(12) . .
O38 C37 H37A 109.9 . .
C23 C37 H37A 109.9 . .
O38 C37 H37B 109.9 . .
C23 C37 H37B 109.9 . .
H37A C37 H37B 108.3 . .
C37 O38 H38 109.5 . .
C26 O39 H39 109.5 . .
C27 O40 H40 109.5 . .
C31 O41 H41 109.5 . .
C32 O42 H42 109.5 . .
O44 C43 C34 110.7(9) . .
O44 C43 H43A 109.5 . .
C34 C43 H43A 109.5 . .
O44 C43 H43B 109.5 . .
C34 C43 H43B 109.5 . .
H43A C43 H43B 108.1 . .
C43 O44 H44 109.5 . .

loop_
_geom_bond_atom_site_label_1
_geom_bond_atom_site_label_2
_geom_bond_distance
_geom_bond_site_symmetry_2
Ta1 O1W 2.322(9) .
Ta1 Br2 2.6063(13) .
Ta1 Br3 2.6081(13) .
Ta1 Br1 2.6134(12) 4_565
Ta1 Br1 2.6135(12) .
Ta1 Ta3 2.8881(8) .
Ta1 Ta1 2.9000(6) 4_565
Ta1 Ta1 2.9001(6) 3_655
Ta1 Ta2 2.9212(8) .
Ta2 O2W 2.241(11) .
Ta2 Br2 2.6000(12) 3_655
Ta2 Br2 2.6000(12) 4_565
Ta2 Br2 2.6000(12) 2_665
Ta2 Br2 2.6000(12) .
Ta2 Ta1 2.9212(8) 4_565
Ta2 Ta1 2.9212(8) 2_665
Ta2 Ta1 2.9212(8) 3_655
Ta3 O3W 2.233(11) .
Ta3 Br3 2.6027(13) .
Ta3 Br3 2.6028(13) 4_565
Ta3 Br3 2.6028(13) 3_655
Ta3 Br3 2.6028(13) 2_665
Ta3 Ta1 2.8882(8) 3_655
Ta3 Ta1 2.8882(8) 2_665
Ta3 Ta1 2.8882(8) 4_565
Br1 Ta1 2.6135(11) 3_655
Ta4 O4W 2.42(3) .
Ta4 Br5 2.599(4) 3_655
Ta4 Br6 2.601(4) .
Ta4 Br4 2.616(3) 3_655
Ta4 Br4 2.643(3) .
Ta4 Ta5 2.884(2) .
Ta4 Ta4 2.9044(18) 3_655
Ta4 Ta4 2.9044(18) 4_565
Ta4 Ta6 2.954(2) .
Ta5 O2W 2.261(11) .
Ta5 Br5 2.603(3) .
Ta5 Br5 2.603(3) 3_655
Ta5 Br5 2.603(3) 2_665
Ta5 Br5 2.603(3) 4_565
Ta5 Ta4 2.884(2) 2_665
Ta5 Ta4 2.884(2) 4_565
Ta5 Ta4 2.884(2) 3_655
Ta6 O3W 2.179(11) .
Ta6 Br6 2.595(4) 2_665
Ta6 Br6 2.595(4) 4_565
Ta6 Br6 2.595(4) 3_655
Ta6 Br6 2.595(4) .
Ta6 Ta4 2.954(2) 3_655
Ta6 Ta4 2.954(2) 2_665
Ta6 Ta4 2.954(2) 4_565
Br4 Ta4 2.616(3) 4_565
Br5 Ta4 2.600(4) 4_565
C1 O2 1.426(13) .
C1 C15 1.507(15) .
C1 C6 1.535(15) .
C1 H1 1.0000 .
O2 C3 1.481(13) .
C3 O14 1.437(9) 4_565
C3 C4 1.540(15) .
C3 H3 1.0000 .
C4 O17 1.416(12) .
C4 C5 1.480(15) .
C4 H4 1.0000 .
C5 O18 1.444(14) .
C5 C6 1.585(15) .
C5 H5 1.0000 .
C6 O7 1.435(13) .
C6 H6 1.0000 .
O7 C8 1.388(11) .
C8 O13 1.383(13) .
C8 C9 1.586(16) .
C8 H8 1.0000 .
C9 O19 1.442(14) .
C9 C10 1.461(16) .
C9 H9 1.0000 .
C10 O20 1.440(14) .
C10 C11 1.505(15) .
C10 H10 1.0000 .
C11 O14 1.405(10) .
C11 C12 1.505(14) .
C11 H11 1.0000 .
C12 O13 1.461(15) .
C12 C21 1.558(17) .
C12 H12 1.0000 .
O14 C3 1.437(9) 3_655
C15 O16 1.356(18) .
C15 H15A 0.9900 .
C15 H15B 0.9900 .
O16 H16 0.8400 .
O17 H17 0.8400 .
O18 H18 0.8400 .
O19 H19 0.8400 .
O20 H20 0.8400 .
C21 O22 1.415(19) .
C21 H21A 0.9900 .
C21 H21B 0.9900 .
O22 H22 0.8400 .
C23 O24 1.40(2) .
C23 C37 1.531(18) .
C23 C28 1.539(17) .
C23 H23 1.0000 .
O24 C25 1.414(14) .
C25 O36 1.403(14) .
C25 C26 1.550(16) .
C25 H25 1.0000 .
C26 O39 1.444(12) .
C26 C27 1.495(16) .
C26 H26 1.0000 .
C27 O40 1.435(13) .
C27 C28 1.469(14) .
C27 H27 1.0000 .
C28 O29 1.427(11) .
C28 H28 1.0000 .
O29 C30 1.398(10) 4_565
C30 O35 1.357(13) .
C30 O29 1.398(10) 3_655
C30 C31 1.449(15) .
C30 H30 1.0000 .
C31 O41 1.335(14) .
C31 C32 1.545(17) .
C31 H31 1.0000 .
C32 O42 1.463(13) .
C32 C33 1.541(14) .
C32 H32 1.0000 .
C33 O36 1.428(10) .
C33 C34 1.480(15) .
C33 H33 1.0000 .
C34 O35 1.434(15) .
C34 C43 1.532(16) .
C34 H34 1.0000 .
C37 O38 1.437(14) .
C37 H37A 0.9900 .
C37 H37B 0.9900 .
O38 H38 0.8400 .
O39 H39 0.8400 .
O40 H40 0.8400 .
O41 H41 0.8400 .
O42 H42 0.8400 .
C43 O44 1.445(12) .
C43 H43A 0.9900 .
C43 H43B 0.9900 .
O44 H44 0.8400 .
Br7 Br7 1.312(14) 8_666
